data_4022841
loop_
_publ_author_name
'Albert Padwa'
'Hongjun Zhang'

_publ_section_title
;
 Synthesis of Some Members of the Hydroxylated Phenanthridone
 Subclass of the Amaryllidaceae Alkaloid Family
;
_journal_name_full 'Journal of Organic Chemistry'
_journal_page_first 2570
_journal_page_last 2582
_journal_paper_doi 10.1021/jo0626111
_journal_volume 72
_journal_year 2007
_chemical_formula_sum 'C27 H29 N O7'
_chemical_formula_weight 479.51
_chemical_name_systematic
; 
 ? 
;
_space_group_IT_number 14
_symmetry_cell_setting monoclinic
_symmetry_space_group_name_Hall '-P 2ybc'
_symmetry_space_group_name_H-M 'P 1 21/c 1'
_atom_sites_solution_hydrogens geom
_atom_sites_solution_primary direct
_atom_sites_solution_secondary difmap
_audit_creation_method SHELXL-97
_cell_angle_alpha 90.00
_cell_angle_beta 97.941(2)
_cell_angle_gamma 90.00
_cell_formula_units_Z 4
_cell_length_a 8.6668(3)
_cell_length_b 10.8196(3)
_cell_length_c 25.2951(8)
_cell_measurement_reflns_used 6668
_cell_measurement_temperature 173(2)
_cell_measurement_theta_max 66.86
_cell_measurement_theta_min 3.53
_cell_volume 2349.21(13)
_computing_cell_refinement 'Bruker SMART'
_computing_data_collection 'Bruker SMART'
_computing_data_reduction 'Bruker SAINT'
_computing_molecular_graphics 'Bruker SHELXTL'
_computing_publication_material 'Bruker SHELXTL'
_computing_structure_refinement 'SHELXL-97 (Sheldrick, 1997)'
_computing_structure_solution 'SHELXS-97 (Sheldrick, 1990)'
_diffrn_ambient_temperature 173(2)
_diffrn_measured_fraction_theta_full 0.916
_diffrn_measured_fraction_theta_max 0.916
_diffrn_measurement_device_type 'CCD area detector'
_diffrn_measurement_method 'phi and omega scans'
_diffrn_radiation_monochromator graphite
_diffrn_radiation_source 'fine-focus sealed tube'
_diffrn_radiation_type CuK\a
_diffrn_radiation_wavelength 1.54178
_diffrn_reflns_av_R_equivalents 0.0517
_diffrn_reflns_av_sigmaI/netI 0.0461
_diffrn_reflns_limit_h_max 10
_diffrn_reflns_limit_h_min -9
_diffrn_reflns_limit_k_max 11
_diffrn_reflns_limit_k_min -12
_diffrn_reflns_limit_l_max 27
_diffrn_reflns_limit_l_min -27
_diffrn_reflns_number 12326
_diffrn_reflns_theta_full 66.89
_diffrn_reflns_theta_max 66.89
_diffrn_reflns_theta_min 3.53
_exptl_absorpt_coefficient_mu 0.808
_exptl_absorpt_correction_type none
_exptl_crystal_colour colorless
_exptl_crystal_density_diffrn 1.356
_exptl_crystal_density_method 'not measured'
_exptl_crystal_description irreg
_exptl_crystal_F_000 1016
_exptl_crystal_size_max 0.42
_exptl_crystal_size_mid 0.35
_exptl_crystal_size_min 0.17
_refine_diff_density_max 0.220
_refine_diff_density_min -0.297
_refine_diff_density_rms 0.070
_refine_ls_extinction_method none
_refine_ls_goodness_of_fit_ref 1.018
_refine_ls_hydrogen_treatment mixed
_refine_ls_matrix_type full
_refine_ls_number_parameters 320
_refine_ls_number_reflns 3838
_refine_ls_number_restraints 0
_refine_ls_restrained_S_all 1.018
_refine_ls_R_factor_all 0.0554
_refine_ls_R_factor_gt 0.0403
_refine_ls_shift/su_max 0.001
_refine_ls_shift/su_mean 0.000
_refine_ls_structure_factor_coef Fsqd
_refine_ls_weighting_details 'calc w=1/[\s^2^(Fo^2^)+(0.0570P)^2^+0.0000P] where P=(Fo^2^+2Fc^2^)/3'
_refine_ls_weighting_scheme calc
_refine_ls_wR_factor_gt 0.0980
_refine_ls_wR_factor_ref 0.1030
_reflns_number_gt 2920
_reflns_number_total 3838
_reflns_threshold_expression >2sigma(I)
_cod_data_source_file jo0626111rom20061219_010016.cif
_cod_data_source_block hz2238m
_cod_depositor_comments
;
The following automatic conversions were performed:
'_symmetry_cell_setting' value 'Monoclinic' changed to 'monoclinic'
according to '/home/saulius/struct/CIF-dictionaries/cif_core.dic'
dictionary named 'cif_core.dic' version 2.4.1 from 2010-06-29.

Automatic conversion script
Id: cif_fix_enum 1527 2010-12-29 10:47:43Z saulius 
;
_cod_original_sg_symbol_H-M 'P 21/c'
_cod_database_code 4022841

loop_
_symmetry_equiv_pos_as_xyz
'x, y, z'
'-x, y+1/2, -z+1/2'
'-x, -y, -z'
'x, -y-1/2, z-1/2'

loop_
_atom_site_label
_atom_site_type_symbol
_atom_site_fract_x
_atom_site_fract_y
_atom_site_fract_z
_atom_site_U_iso_or_equiv
_atom_site_adp_type
_atom_site_occupancy
_atom_site_symmetry_multiplicity
_atom_site_calc_flag
_atom_site_refinement_flags
C1 C 0.5587(2) 0.42180(16) 0.31000(7) 0.0291(4) Uani 1 1 d .
C2 C 0.56620(19) 0.62130(15) 0.34740(7) 0.0232(4) Uani 1 1 d .
H2 H 0.5076 0.6993 0.3372 0.028 Uiso 1 1 calc R
C3 C 0.62614(18) 0.62013(15) 0.40713(6) 0.0203(4) Uani 1 1 d .
H3 H 0.6551 0.5326 0.4165 0.024 Uiso 1 1 calc R
C4 C 0.5391(2) 0.65445(15) 0.49389(7) 0.0255(4) Uani 1 1 d .
C5 C 0.7088(2) 0.65038(14) 0.51586(7) 0.0244(4) Uani 1 1 d .
C6 C 0.7495(2) 0.63149(15) 0.57041(7) 0.0291(4) Uani 1 1 d .
H6 H 0.6708 0.6144 0.5921 0.035 Uiso 1 1 calc R
C7 C 0.9035(2) 0.63739(16) 0.59334(8) 0.0325(5) Uani 1 1 d .
H7 H 0.9309 0.6246 0.6306 0.039 Uiso 1 1 calc R
C8 C 1.0175(2) 0.66209(16) 0.56161(7) 0.0324(5) Uani 1 1 d .
H8 H 1.1236 0.6662 0.5773 0.039 Uiso 1 1 calc R
C9 C 0.9788(2) 0.68089(16) 0.50724(7) 0.0300(4) Uani 1 1 d .
H9 H 1.0585 0.6976 0.4860 0.036 Uiso 1 1 calc R
C10 C 0.82400(19) 0.67564(14) 0.48334(7) 0.0225(4) Uani 1 1 d .
C11 C 0.77404(19) 0.69842(15) 0.42411(7) 0.0214(4) Uani 1 1 d .
C12 C 0.90043(19) 0.65669(16) 0.39032(7) 0.0257(4) Uani 1 1 d .
H12A H 0.9949 0.7079 0.3998 0.031 Uiso 1 1 calc R
H12B H 0.9287 0.5697 0.3990 0.031 Uiso 1 1 calc R
C13 C 0.84648(19) 0.66775(16) 0.33114(7) 0.0263(4) Uani 1 1 d .
H13 H 0.8339 0.7573 0.3217 0.032 Uiso 1 1 calc R
C14 C 0.69508(19) 0.60195(15) 0.31247(7) 0.0252(4) Uani 1 1 d .
H14 H 0.6561 0.6274 0.2750 0.030 Uiso 1 1 calc R
C15 C 0.5626(2) 0.30339(17) 0.34146(8) 0.0385(5) Uani 1 1 d .
H15A H 0.6349 0.2453 0.3282 0.058 Uiso 1 1 calc R
H15B H 0.4580 0.2671 0.3374 0.058 Uiso 1 1 calc R
H15C H 0.5973 0.3208 0.3792 0.058 Uiso 1 1 calc R
C16 C 0.4883(2) 0.4049(2) 0.25259(8) 0.0425(5) Uani 1 1 d .
H16A H 0.4948 0.4827 0.2332 0.064 Uiso 1 1 calc R
H16B H 0.3788 0.3805 0.2510 0.064 Uiso 1 1 calc R
H16C H 0.5454 0.3404 0.2362 0.064 Uiso 1 1 calc R
C17 C 0.9887(3) 0.6648(2) 0.25722(9) 0.0459(6) Uani 1 1 d .
C18 C 1.1228(3) 0.6035(3) 0.23539(9) 0.0738(9) Uani 1 1 d .
H18A H 1.1422 0.6460 0.2027 0.111 Uiso 1 1 calc R
H18B H 1.0971 0.5167 0.2273 0.111 Uiso 1 1 calc R
H18C H 1.2163 0.6079 0.2620 0.111 Uiso 1 1 calc R
C19 C 0.7441(2) 0.83577(16) 0.41209(7) 0.0246(4) Uani 1 1 d .
C20 C 0.8274(3) 1.03904(18) 0.43473(10) 0.0642(8) Uani 1 1 d .
H20A H 0.8704 1.0529 0.4014 0.096 Uiso 1 1 calc R
H20B H 0.8898 1.0842 0.4638 0.096 Uiso 1 1 calc R
H20C H 0.7195 1.0686 0.4308 0.096 Uiso 1 1 calc R
C21 C 0.34016(19) 0.67332(15) 0.41707(7) 0.0246(4) Uani 1 1 d .
H21A H 0.2721 0.6467 0.4433 0.029 Uiso 1 1 calc R
H21B H 0.3162 0.6207 0.3850 0.029 Uiso 1 1 calc R
C22 C 0.3042(2) 0.80663(15) 0.40189(7) 0.0255(4) Uani 1 1 d .
C23 C 0.2476(2) 0.83706(17) 0.34986(8) 0.0305(4) Uani 1 1 d .
H23 H 0.2301 0.7734 0.3239 0.037 Uiso 1 1 calc R
C24 C 0.2157(2) 0.95818(18) 0.33470(8) 0.0399(5) Uani 1 1 d .
H24 H 0.1780 0.9771 0.2985 0.048 Uiso 1 1 calc R
C25 C 0.2386(3) 1.05093(19) 0.37177(9) 0.0485(6) Uani 1 1 d .
H25 H 0.2168 1.1343 0.3616 0.058 Uiso 1 1 calc R
C26 C 0.2936(3) 1.0220(2) 0.42419(10) 0.0587(7) Uani 1 1 d .
H26 H 0.3086 1.0858 0.4502 0.070 Uiso 1 1 calc R
C27 C 0.3271(3) 0.90103(18) 0.43917(8) 0.0453(6) Uani 1 1 d .
H27 H 0.3661 0.8825 0.4753 0.054 Uiso 1 1 calc R
N1 N 0.50436(15) 0.65472(12) 0.44010(5) 0.0225(3) Uani 1 1 d .
O1 O 0.71359(13) 0.47064(10) 0.31463(5) 0.0284(3) Uani 1 1 d .
O2 O 0.46914(13) 0.51536(10) 0.33382(5) 0.0276(3) Uani 1 1 d .
O3 O 0.97023(14) 0.61689(11) 0.30465(5) 0.0363(3) Uani 1 1 d .
O4 O 0.9076(2) 0.74519(16) 0.23572(6) 0.0611(5) Uani 1 1 d .
O5 O 0.66037(16) 0.87511(11) 0.37421(5) 0.0403(4) Uani 1 1 d .
O6 O 0.83118(18) 0.90776(11) 0.44701(5) 0.0473(4) Uani 1 1 d .
O7 O 0.43890(15) 0.66413(12) 0.52401(5) 0.0377(3) Uani 1 1 d .

loop_
_atom_site_aniso_label
_atom_site_aniso_U_11
_atom_site_aniso_U_22
_atom_site_aniso_U_33
_atom_site_aniso_U_23
_atom_site_aniso_U_13
_atom_site_aniso_U_12
C1 0.0242(9) 0.0340(10) 0.0305(11) -0.0107(8) 0.0085(8) -0.0033(8)
C2 0.0221(9) 0.0239(9) 0.0240(10) -0.0008(7) 0.0045(8) -0.0007(7)
C3 0.0200(9) 0.0191(9) 0.0227(10) -0.0003(7) 0.0061(7) 0.0006(7)
C4 0.0298(10) 0.0225(9) 0.0253(11) 0.0020(7) 0.0079(8) 0.0011(8)
C5 0.0300(10) 0.0171(9) 0.0264(11) -0.0005(7) 0.0051(8) 0.0021(7)
C6 0.0410(12) 0.0230(10) 0.0236(11) 0.0017(7) 0.0057(9) 0.0036(8)
C7 0.0469(12) 0.0241(10) 0.0243(11) 0.0020(8) -0.0029(9) 0.0060(9)
C8 0.0322(11) 0.0273(10) 0.0344(13) -0.0020(8) -0.0069(9) 0.0025(8)
C9 0.0277(10) 0.0281(10) 0.0334(12) -0.0006(8) 0.0017(9) -0.0019(8)
C10 0.0255(9) 0.0159(9) 0.0256(11) -0.0013(7) 0.0018(8) 0.0001(7)
C11 0.0212(9) 0.0210(9) 0.0225(10) -0.0005(7) 0.0048(7) -0.0011(7)
C12 0.0207(9) 0.0261(9) 0.0308(11) -0.0014(8) 0.0056(8) -0.0012(7)
C13 0.0246(9) 0.0284(10) 0.0278(11) -0.0018(8) 0.0106(8) -0.0011(8)
C14 0.0254(9) 0.0277(10) 0.0226(10) -0.0006(7) 0.0040(8) 0.0008(8)
C15 0.0376(12) 0.0314(11) 0.0496(13) -0.0086(9) 0.0163(10) -0.0042(9)
C16 0.0367(11) 0.0565(13) 0.0354(13) -0.0177(10) 0.0084(9) -0.0096(10)
C17 0.0386(13) 0.0709(16) 0.0302(13) -0.0148(11) 0.0116(10) -0.0258(12)
C18 0.0384(13) 0.136(3) 0.0523(16) -0.0401(16) 0.0242(12) -0.0245(15)
C19 0.0274(10) 0.0241(10) 0.0232(11) -0.0011(8) 0.0069(8) -0.0022(8)
C20 0.114(2) 0.0207(11) 0.0536(16) 0.0022(10) -0.0023(15) -0.0183(13)
C21 0.0196(9) 0.0275(10) 0.0274(11) -0.0004(7) 0.0059(8) 0.0012(7)
C22 0.0203(9) 0.0266(10) 0.0301(11) -0.0034(8) 0.0051(8) 0.0021(7)
C23 0.0261(10) 0.0325(11) 0.0322(12) -0.0033(8) 0.0016(8) 0.0019(8)
C24 0.0388(12) 0.0398(12) 0.0410(13) 0.0083(10) 0.0050(10) 0.0116(10)
C25 0.0543(14) 0.0318(12) 0.0596(17) 0.0065(11) 0.0087(12) 0.0122(10)
C26 0.0818(18) 0.0309(13) 0.0611(18) -0.0174(11) 0.0022(14) 0.0119(12)
C27 0.0613(15) 0.0354(12) 0.0368(13) -0.0083(9) -0.0015(11) 0.0128(11)
N1 0.0202(7) 0.0262(8) 0.0221(9) 0.0010(6) 0.0061(6) 0.0020(6)
O1 0.0247(6) 0.0293(7) 0.0323(8) -0.0076(5) 0.0084(5) -0.0013(5)
O2 0.0221(6) 0.0313(7) 0.0299(7) -0.0088(5) 0.0052(5) -0.0031(5)
O3 0.0290(7) 0.0480(8) 0.0351(8) -0.0078(6) 0.0162(6) -0.0035(6)
O4 0.0714(12) 0.0816(13) 0.0331(10) 0.0061(9) 0.0175(9) -0.0165(10)
O5 0.0478(9) 0.0278(7) 0.0416(9) 0.0068(6) -0.0073(7) 0.0030(6)
O6 0.0747(11) 0.0208(7) 0.0409(9) 0.0029(6) -0.0115(8) -0.0134(7)
O7 0.0341(7) 0.0538(9) 0.0279(8) 0.0012(6) 0.0136(6) 0.0031(6)

loop_
_atom_type_symbol
_atom_type_description
_atom_type_scat_dispersion_real
_atom_type_scat_dispersion_imag
_atom_type_scat_source
C C 0.0181 0.0091 'International Tables Vol C Tables 4.2.6.8 and 6.1.1.4'
H H 0.0000 0.0000 'International Tables Vol C Tables 4.2.6.8 and 6.1.1.4'
N N 0.0311 0.0180 'International Tables Vol C Tables 4.2.6.8 and 6.1.1.4'
O O 0.0492 0.0322 'International Tables Vol C Tables 4.2.6.8 and 6.1.1.4'

loop_
_geom_angle_atom_site_label_1
_geom_angle_atom_site_label_2
_geom_angle_atom_site_label_3
_geom_angle
O1 C1 O2 104.88(12)
O1 C1 C15 108.55(15)
O2 C1 C15 110.31(13)
O1 C1 C16 111.96(14)
O2 C1 C16 108.39(15)
C15 C1 C16 112.48(16)
O2 C2 C3 109.76(13)
O2 C2 C14 101.70(12)
C3 C2 C14 113.19(14)
O2 C2 H2 110.6
C3 C2 H2 110.6
C14 C2 H2 110.6
N1 C3 C2 112.54(13)
N1 C3 C11 109.45(13)
C2 C3 C11 115.18(13)
N1 C3 H3 106.4
C2 C3 H3 106.4
C11 C3 H3 106.4
O7 C4 N1 122.85(17)
O7 C4 C5 120.71(16)
N1 C4 C5 116.32(14)
C6 C5 C10 120.38(16)
C6 C5 C4 118.24(15)
C10 C5 C4 121.15(15)
C7 C6 C5 120.48(17)
C7 C6 H6 119.8
C5 C6 H6 119.8
C6 C7 C8 119.48(18)
C6 C7 H7 120.3
C8 C7 H7 120.3
C7 C8 C9 120.67(18)
C7 C8 H8 119.7
C9 C8 H8 119.7
C8 C9 C10 120.77(17)
C8 C9 H9 119.6
C10 C9 H9 119.6
C9 C10 C5 118.23(16)
C9 C10 C11 123.12(15)
C5 C10 C11 118.64(15)
C10 C11 C19 111.72(13)
C10 C11 C12 111.71(14)
C19 C11 C12 106.67(13)
C10 C11 C3 107.28(13)
C19 C11 C3 111.41(14)
C12 C11 C3 108.03(13)
C13 C12 C11 112.25(14)
C13 C12 H12A 109.2
C11 C12 H12A 109.2
C13 C12 H12B 109.2
C11 C12 H12B 109.2
H12A C12 H12B 107.9
O3 C13 C12 106.30(14)
O3 C13 C14 110.06(13)
C12 C13 C14 114.16(14)
O3 C13 H13 108.7
C12 C13 H13 108.7
C14 C13 H13 108.7
O1 C14 C13 111.62(14)
O1 C14 C2 101.58(13)
C13 C14 C2 115.26(14)
O1 C14 H14 109.4
C13 C14 H14 109.4
C2 C14 H14 109.4
C1 C15 H15A 109.5
C1 C15 H15B 109.5
H15A C15 H15B 109.5
C1 C15 H15C 109.5
H15A C15 H15C 109.5
H15B C15 H15C 109.5
C1 C16 H16A 109.5
C1 C16 H16B 109.5
H16A C16 H16B 109.5
C1 C16 H16C 109.5
H16A C16 H16C 109.5
H16B C16 H16C 109.5
O4 C17 O3 123.6(2)
O4 C17 C18 125.8(2)
O3 C17 C18 110.6(2)
C17 C18 H18A 109.5
C17 C18 H18B 109.5
H18A C18 H18B 109.5
C17 C18 H18C 109.5
H18A C18 H18C 109.5
H18B C18 H18C 109.5
O5 C19 O6 123.25(16)
O5 C19 C11 124.81(16)
O6 C19 C11 111.79(15)
O6 C20 H20A 109.5
O6 C20 H20B 109.5
H20A C20 H20B 109.5
O6 C20 H20C 109.5
H20A C20 H20C 109.5
H20B C20 H20C 109.5
N1 C21 C22 112.58(14)
N1 C21 H21A 109.1
C22 C21 H21A 109.1
N1 C21 H21B 109.1
C22 C21 H21B 109.1
H21A C21 H21B 107.8
C23 C22 C27 118.17(17)
C23 C22 C21 120.20(15)
C27 C22 C21 121.63(17)
C22 C23 C24 121.46(18)
C22 C23 H23 119.3
C24 C23 H23 119.3
C25 C24 C23 120.03(19)
C25 C24 H24 120.0
C23 C24 H24 120.0
C24 C25 C26 119.29(19)
C24 C25 H25 120.4
C26 C25 H25 120.4
C25 C26 C27 120.6(2)
C25 C26 H26 119.7
C27 C26 H26 119.7
C26 C27 C22 120.4(2)
C26 C27 H27 119.8
C22 C27 H27 119.8
C4 N1 C21 117.77(13)
C4 N1 C3 119.30(14)
C21 N1 C3 122.41(13)
C14 O1 C1 105.33(12)
C2 O2 C1 109.04(11)
C17 O3 C13 117.10(16)
C19 O6 C20 115.86(16)

loop_
_geom_bond_atom_site_label_1
_geom_bond_atom_site_label_2
_geom_bond_distance
C1 O1 1.4326(19)
C1 O2 1.4557(19)
C1 C15 1.506(3)
C1 C16 1.506(3)
C2 O2 1.4351(19)
C2 C3 1.528(2)
C2 C14 1.531(2)
C2 H2 1.0000
C3 N1 1.4808(19)
C3 C11 1.547(2)
C3 H3 1.0000
C4 O7 1.2360(19)
C4 N1 1.352(2)
C4 C5 1.499(2)
C5 C6 1.391(2)
C5 C10 1.406(2)
C6 C7 1.382(3)
C6 H6 0.9500
C7 C8 1.382(3)
C7 H7 0.9500
C8 C9 1.385(3)
C8 H8 0.9500
C9 C10 1.394(2)
C9 H9 0.9500
C10 C11 1.521(2)
C11 C19 1.532(2)
C11 C12 1.547(2)
C12 C13 1.510(2)
C12 H12A 0.9900
C12 H12B 0.9900
C13 O3 1.4494(19)
C13 C14 1.510(2)
C13 H13 1.0000
C14 O1 1.4299(19)
C14 H14 1.0000
C15 H15A 0.9800
C15 H15B 0.9800
C15 H15C 0.9800
C16 H16A 0.9800
C16 H16B 0.9800
C16 H16C 0.9800
C17 O4 1.200(3)
C17 O3 1.337(2)
C17 C18 1.508(3)
C18 H18A 0.9800
C18 H18B 0.9800
C18 H18C 0.9800
C19 O5 1.198(2)
C19 O6 1.331(2)
C20 O6 1.453(2)
C20 H20A 0.9800
C20 H20B 0.9800
C20 H20C 0.9800
C21 N1 1.475(2)
C21 C22 1.514(2)
C21 H21A 0.9900
C21 H21B 0.9900
C22 C23 1.380(3)
C22 C27 1.386(3)
C23 C24 1.383(3)
C23 H23 0.9500
C24 C25 1.369(3)
C24 H24 0.9500
C25 C26 1.382(3)
C25 H25 0.9500
C26 C27 1.382(3)
C26 H26 0.9500
C27 H27 0.9500

loop_
_geom_torsion_atom_site_label_1
_geom_torsion_atom_site_label_2
_geom_torsion_atom_site_label_3
_geom_torsion_atom_site_label_4
_geom_torsion
O2 C2 C3 N1 -74.47(16)
C14 C2 C3 N1 172.67(13)
O2 C2 C3 C11 159.13(13)
C14 C2 C3 C11 46.27(19)
O7 C4 C5 C6 13.3(2)
N1 C4 C5 C6 -170.61(14)
O7 C4 C5 C10 -161.16(16)
N1 C4 C5 C10 14.9(2)
C10 C5 C6 C7 0.0(2)
C4 C5 C6 C7 -174.50(15)
C5 C6 C7 C8 -0.1(3)
C6 C7 C8 C9 0.0(3)
C7 C8 C9 C10 0.2(3)
C8 C9 C10 C5 -0.2(2)
C8 C9 C10 C11 178.55(15)
C6 C5 C10 C9 0.1(2)
C4 C5 C10 C9 174.49(15)
C6 C5 C10 C11 -178.71(14)
C4 C5 C10 C11 -4.3(2)
C9 C10 C11 C19 -87.84(18)
C5 C10 C11 C19 90.91(17)
C9 C10 C11 C12 31.6(2)
C5 C10 C11 C12 -149.68(15)
C9 C10 C11 C3 149.79(15)
C5 C10 C11 C3 -31.46(19)
N1 C3 C11 C10 57.43(16)
C2 C3 C11 C10 -174.60(13)
N1 C3 C11 C19 -65.13(17)
C2 C3 C11 C19 62.83(17)
N1 C3 C11 C12 178.01(13)
C2 C3 C11 C12 -54.02(18)
C10 C11 C12 C13 174.69(13)
C19 C11 C12 C13 -62.97(18)
C3 C11 C12 C13 56.92(18)
C11 C12 C13 O3 -175.58(13)
C11 C12 C13 C14 -54.06(19)
O3 C13 C14 O1 49.07(18)
C12 C13 C14 O1 -70.36(18)
O3 C13 C14 C2 164.26(13)
C12 C13 C14 C2 44.8(2)
O2 C2 C14 O1 -37.00(16)
C3 C2 C14 O1 80.67(16)
O2 C2 C14 C13 -157.83(14)
C3 C2 C14 C13 -40.2(2)
C10 C11 C19 O5 -155.33(16)
C12 C11 C19 O5 82.3(2)
C3 C11 C19 O5 -35.3(2)
C10 C11 C19 O6 29.04(18)
C12 C11 C19 O6 -93.30(16)
C3 C11 C19 O6 149.02(14)
N1 C21 C22 C23 121.15(17)
N1 C21 C22 C27 -58.6(2)
C27 C22 C23 C24 0.7(3)
C21 C22 C23 C24 -179.09(16)
C22 C23 C24 C25 -0.8(3)
C23 C24 C25 C26 0.0(3)
C24 C25 C26 C27 0.7(4)
C25 C26 C27 C22 -0.8(4)
C23 C22 C27 C26 0.1(3)
C21 C22 C27 C26 179.85(19)
O7 C4 N1 C21 2.9(2)
C5 C4 N1 C21 -173.01(14)
O7 C4 N1 C3 -168.95(15)
C5 C4 N1 C3 15.1(2)
C22 C21 N1 C4 96.17(17)
C22 C21 N1 C3 -92.21(17)
C2 C3 N1 C4 178.18(14)
C11 C3 N1 C4 -52.39(19)
C2 C3 N1 C21 6.7(2)
C11 C3 N1 C21 136.11(15)
C13 C14 O1 C1 165.03(13)
C2 C14 O1 C1 41.69(16)
O2 C1 O1 C14 -30.10(16)
C15 C1 O1 C14 -148.01(14)
C16 C1 O1 C14 87.23(16)
C3 C2 O2 C1 -100.72(14)
C14 C2 O2 C1 19.40(17)
O1 C1 O2 C2 5.32(17)
C15 C1 O2 C2 122.01(15)
C16 C1 O2 C2 -114.42(15)
O4 C17 O3 C13 -1.1(3)
C18 C17 O3 C13 179.23(16)
C12 C13 O3 C17 -149.15(15)
C14 C13 O3 C17 86.74(18)
O5 C19 O6 C20 -4.0(3)
C11 C19 O6 C20 171.72(16)
